data_2000143
loop_
_publ_author_name
'Peters, D. A.'
'Beddoes, R. L.'
'Allway, P. A.'
'Joule, J. A.'

_publ_section_title
;
 Structure of 3-methoxypyrazine-2-carbaldehyde
 2,4-dinitrophenylhydrazone
;
_journal_issue 12
_journal_name_full 'Acta Crystallographica Section C'
_journal_page_first 2588
_journal_page_last 2591
_journal_paper_doi 10.1107/S0108270191005942
_journal_volume 47
_journal_year 1991
_chemical_formula_sum 'C12 H10 N6 O5'
_chemical_formula_weight 318.25
_symmetry_cell_setting monoclinic
_symmetry_space_group_name_Hall '-P 2ybc'
_symmetry_space_group_name_H-M 'P 1 21/c 1'
_cell_angle_alpha 90
_cell_angle_beta 108.246(9)
_cell_angle_gamma 90
_cell_formula_units_Z 4
_cell_length_a 7.1026(9)
_cell_length_b 9.404(2)
_cell_length_c 21.372(2)
_cell_volume 1355.7(4)
_diffrn_radiation_type Cu
_diffrn_radiation_wavelength 1.54178
_exptl_absorpt_coefficient_mu 1.026
_exptl_crystal_density_diffrn 1.559
_exptl_crystal_F_000 656
_cod_data_source_file he0016.cif
_cod_data_source_block he0016a
_cod_original_cell_volume 1355.8(7)
_cod_database_code 2000143

loop_
_atom_site_label
_atom_site_fract_x
_atom_site_fract_y
_atom_site_fract_z
C1 .1160(10) .2390(10) .4739(4)
N2 .2030(10) .3309(8) .5187(3)
N3 .2370(10) .4620(7) .4980(3)
C4 .3290(10) .5590(10) .5440(4)
C5 .3720(10) .7000(10) .5307(4)
C6 .4600(10) .7960(10) .5800(5)
C7 .5100(10) .7530(10) .6429(4)
C8 .4720(10) .6160(10) .6600(4)
C9 .3830(10) .5220(10) .6121(4)
O10 -.0780(10) .0141(6) .3974(3)
N11 -.1290(10) .1393(8) .3000(3)
C12 -.0590(10) .1310(10) .3647(4)
C13 .0380(10) .2490(10) .4020(4)
N14 .0630(10) .3706(7) .3743(3)
C15 -.0110(10) .3740(10) .3081(4)
C16 -.105(2) .2630(10) .2725(4)
N17 .3220(10) .7520(10) .4629(4)
O18 .2520(10) .6690(7) .4170(3)
O19 .3560(10) .8747(8) .4542(3)
N20 .6020(10) .8559(8) .6957(4)
O21 .6450(10) .9727(8) .6794(4)
O22 .6340(10) .8207(7) .7529(3)
C23 -.165(2) -.1080(10) .3578(5)
H1 .1011 .1477 .4910
H3 .1968 .4852 .4524
H6 .4863 .8903 .5694
H8 .5059 .5892 .7050
H9 .3562 .4284 .6240
H15 .0020 .4589 .2857
H16 -.1568 .2715 .2259
H231 -.2945 -.0856 .3304
H232 -.0851 -.1341 .3312
H233 -.1703 -.1854 .3858

loop_
_geom_bond_atom_site_label_1
_geom_bond_atom_site_label_2
_geom_bond_distance
C1 N2 1.300(10)
C1 C13 1.470(10)
N2 N3 1.356(9)
N3 C4 1.350(10)
C4 C5 1.410(10)
C4 C9 1.430(10)
C5 C6 1.380(10)
C5 N17 1.460(10)
C6 C7 1.340(10)
C7 C8 1.380(10)
C7 N20 1.480(10)
C8 C9 1.350(10)
O10 C12 1.330(10)
O10 C23 1.450(10)
N11 C12 1.320(10)
N11 C16 1.330(10)
C12 C13 1.410(10)
C13 N14 1.330(10)
N14 C15 1.350(10)
C15 C16 1.350(10)
N17 O18 1.227(9)
N17 O19 1.208(9)
N20 O21 1.219(9)
N20 O22 1.216(9)
